data_4021167
loop_
_publ_author_name
'Murray V. Baker'
'Mark J. Bosnich'
'David H. Brown'
'Lindsay T. Byrne'
'Valerie J. Hesler'
'Brian W. Skelton'
'Allan H. White'
'Charlotte C. Williams'

_publ_section_title
;
 Azolium-Linked Cyclophanes: A Comprehensive Examination
 of Conformations by ^1^H-NMR Spectroscopy and Structural Studies
;
_journal_name_full 'Journal of Organic Chemistry'
_journal_page_first 7640
_journal_page_last 7652
_journal_paper_doi 10.1021/jo049097o
_journal_volume 69
_journal_year 2004
_chemical_formula_moiety 'C30 H38 N4, 2Br, 1.5(C H4 O), H2 O'
_chemical_formula_sum 'C31.5 H46 Br2 N4 O2.5'
_chemical_formula_weight 680.55
_space_group_IT_number 14
_symmetry_cell_setting monoclinic
_symmetry_space_group_name_Hall '-P 2ybc'
_symmetry_space_group_name_H-M 'P 1 21/c 1'
_cell_angle_alpha 90.00000
_cell_angle_beta 101.0660(10)
_cell_angle_gamma 90.00000
_cell_formula_units_Z 8
_cell_length_a 18.6610(10)
_cell_length_b 23.0190(10)
_cell_length_c 15.0869(8)
_cell_measurement_temperature 150(2)
_cell_volume 6360.2(6)
_exptl_crystal_density_diffrn 1.421
_cod_original_sg_symbol_Hall -p_2ybc
_cod_original_sg_symbol_H-M 'P 21/c'
_cod_database_code 4021167

loop_
_symmetry_equiv_pos_as_xyz
+x,+y,+z
-x,1/2+y,1/2-z
-x,-y,-z
+x,1/2-y,1/2+z

loop_
_atom_site_label
_atom_site_fract_x
_atom_site_fract_y
_atom_site_fract_z
_atom_site_U_iso_or_equiv
_atom_site_adp_type
_atom_site_calc_flag
_atom_site_calc_attached_atom
_atom_site_occupancy
_atom_site_disorder_assembly
_atom_site_disorder_group
Br1 .30012(2) .326015(15) .33624(2) .02493(16) Uani ? ? 1.00000 ? ?
Br2 -.17427(2) .330013(16) .19922(2) .02854(17) Uani ? ? 1.00000 ? ?
Br3 .56761(2) .22923(2) .29884(3) .0400(2) Uani ? ? 1.00000 ? ?
Br4 .06923(11) .18812(8) .26406(18) .0527(10) Uani ? ? .633(11) ? ?
Br4' .0677(2) .2003(3) .2727(2) .083(2) Uani ? ? .367(11) ? ?
C11 .4167(2) .18322(15) .4122(2) .0244(17) Uani ? ? 1.00000 ? ?
C111 .3881(2) .12434(14) .3783(2) .0235(16) Uani ? ? 1.00000 ? ?
C112 .3126(2) .11601(15) .3473(2) .0247(17) Uani ? ? 1.00000 ? ?
C113 .2860(2) .06257(16) .3104(2) .0281(18) Uani ? ? 1.00000 ? ?
C1131 .2058(2) .05328(17) .2757(3) .036(2) Uani ? ? 1.00000 ? ?
C114 .3363(2) .01771(15) .3028(2) .032(2) Uani ? ? 1.00000 ? ?
C1141 .3080(3) -.03808(18) .2549(3) .047(2) Uani ? ? 1.00000 ? ?
C115 .4105(2) .02513(16) .3376(2) .0312(19) Uani ? ? 1.00000 ? ?
C1151 .4636(3) -.0243(2) .3333(3) .054(3) Uani ? ? 1.00000 ? ?
C116 .4369(2) .07839(15) .3754(2) .0285(18) Uani ? ? 1.00000 ? ?
C1161 .5182(2) .08566(18) .4102(3) .040(2) Uani ? ? 1.00000 ? ?
C12 .36612(18) .28340(15) .6837(2) .0224(16) Uani ? ? 1.00000 ? ?
N121 .41043(14) .19353(12) .50717(17) .0203(13) Uani ? ? 1.00000 ? ?
C122 .39110(17) .24385(14) .5379(2) .0195(15) Uani ? ? 1.00000 ? ?
N123 .38956(14) .23834(11) .62527(16) .0179(12) Uani ? ? 1.00000 ? ?
C124 .4106(2) .18296(15) .6519(2) .0269(17) Uani ? ? 1.00000 ? ?
C125 .4232(2) .15462(15) .5779(2) .0280(17) Uani ? ? 1.00000 ? ?
C13 .20816(18) .26561(15) .6222(2) .0241(16) Uani ? ? 1.00000 ? ?
C131 .24411(18) .32124(14) .6007(2) .0204(15) Uani ? ? 1.00000 ? ?
C132 .31968(18) .32958(15) .6290(2) .0204(15) Uani ? ? 1.00000 ? ?
C133 .35293(18) .38004(15) .6052(2) .0227(16) Uani ? ? 1.00000 ? ?
C1331 .4350(2) .38846(18) .6309(3) .035(2) Uani ? ? 1.00000 ? ?
C134 .3103(2) .42287(15) .5545(2) .0268(17) Uani ? ? 1.00000 ? ?
C1341 .3471(2) .47663(18) .5269(3) .045(2) Uani ? ? 1.00000 ? ?
C135 .2353(2) .41538(16) .5269(2) .0291(18) Uani ? ? 1.00000 ? ?
C1351 .1910(3) .4619(2) .4706(3) .057(3) Uani ? ? 1.00000 ? ?
C136 .20173(18) .36417(16) .5493(2) .0262(17) Uani ? ? 1.00000 ? ?
C1361 .1202(2) .3539(2) .5166(3) .045(2) Uani ? ? 1.00000 ? ?
C14 .25908(19) .16538(15) .3487(2) .0242(16) Uani ? ? 1.00000 ? ?
N141 .21630(14) .21881(12) .55642(17) .0193(13) Uani ? ? 1.00000 ? ?
C142 .22843(18) .22606(15) .4731(2) .0223(16) Uani ? ? 1.00000 ? ?
N143 .24018(14) .17426(12) .43926(17) .0202(12) Uani ? ? 1.00000 ? ?
C144 .2332(2) .13285(16) .5023(2) .033(2) Uani ? ? 1.00000 ? ?
C145 .2185(2) .16074(16) .5756(2) .034(2) Uani ? ? 1.00000 ? ?
C21 .87770(18) .33525(14) .7038(2) .0218(15) Uani ? ? 1.00000 ? ?
C211 .82508(18) .38392(14) .7108(2) .0197(15) Uani ? ? 1.00000 ? ?
C212 .74911(18) .37611(14) .6816(2) .0196(15) Uani ? ? 1.00000 ? ?
C213 .70025(18) .42024(15) .6919(2) .0231(16) Uani ? ? 1.00000 ? ?
C2131 .6185(2) .41246(17) .6603(3) .032(2) Uani ? ? 1.00000 ? ?
C214 .7270(2) .47292(15) .7332(2) .0241(16) Uani ? ? 1.00000 ? ?
C2141 .6743(2) .51929(17) .7520(3) .038(2) Uani ? ? 1.00000 ? ?
C215 .8023(2) .48187(15) .7578(2) .0250(17) Uani ? ? 1.00000 ? ?
C2151 .8307(2) .54021(17) .7945(3) .040(2) Uani ? ? 1.00000 ? ?
C216 .85183(18) .43747(14) .7477(2) .0218(16) Uani ? ? 1.00000 ? ?
C2161 .9324(2) .44781(16) .7795(3) .033(2) Uani ? ? 1.00000 ? ?
C22 .9270(2) .25310(17) .4176(2) .0300(18) Uani ? ? 1.00000 ? ?
N221 .89880(14) .33270(12) .61423(17) .0203(13) Uani ? ? 1.00000 ? ?
C222 .90575(18) .28353(15) .5712(2) .0221(16) Uani ? ? 1.00000 ? ?
N223 .92298(15) .29568(13) .49126(18) .0226(14) Uani ? ? 1.00000 ? ?
C224 .9297(2) .35518(17) .4857(2) .0296(19) Uani ? ? 1.00000 ? ?
C225 .9144(2) .37820(16) .5619(2) .0277(18) Uani ? ? 1.00000 ? ?
C23 .77077(18) .22660(15) .3658(2) .0212(15) Uani ? ? 1.00000 ? ?
C231 .82259(18) .18277(14) .4175(2) .0210(15) Uani ? ? 1.00000 ? ?
C232 .89781(19) .19490(16) .4398(2) .0249(16) Uani ? ? 1.00000 ? ?
C233 .9454(2) .15416(19) .4897(2) .034(2) Uani ? ? 1.00000 ? ?
C2331 1.0264(2) .1687(2) .5181(3) .054(3) Uani ? ? 1.00000 ? ?
C234 .9180(2) .10147(18) .5144(2) .038(2) Uani ? ? 1.00000 ? ?
C2341 .9691(3) .0589(2) .5713(3) .070(3) Uani ? ? 1.00000 ? ?
C235 .8437(2) .08948(16) .4916(2) .034(2) Uani ? ? 1.00000 ? ?
C2351 .8123(3) .0338(2) .5213(3) .057(3) Uani ? ? 1.00000 ? ?
C236 .7952(2) .13059(15) .4451(2) .0255(17) Uani ? ? 1.00000 ? ?
C2361 .7142(2) .11864(17) .4298(2) .035(2) Uani ? ? 1.00000 ? ?
C24 .71945(18) .31824(14) .6434(2) .0218(16) Uani ? ? 1.00000 ? ?
N241 .74796(14) .27048(12) .42664(17) .0185(12) Uani ? ? 1.00000 ? ?
C242 .74496(17) .26187(14) .5129(2) .0198(15) Uani ? ? 1.00000 ? ?
N243 .72482(14) .31118(11) .54719(17) .0186(12) Uani ? ? 1.00000 ? ?
C244 .7136(2) .35224(15) .4799(2) .0277(17) Uani ? ? 1.00000 ? ?
C245 .7283(2) .32677(16) .4047(2) .0282(17) Uani ? ? 1.00000 ? ?
O01 .56105(19) .25158(18) .5899(2) .069(2) Uani ? ? 1.00000 ? ?
C01 .6029(3) .1986(3) .5914(5) .093(4) Uani ? ? 1.00000 ? ?
O02 .5451(2) .37165(17) .3268(3) .078(3) Uani ? ? 1.00000 ? ?
C02 .5131(3) .3760(3) .4039(4) .078(4) Uani ? ? 1.00000 ? ?
O03 .0108(2) .4779(2) .3961(3) .100(3) Uani ? ? 1.00000 ? ?
C03 -.0572(3) .5015(3) .3667(5) .088(4) Uani ? ? 1.00000 ? ?
O04 .1164(2) .32446(18) .2546(3) .084(3) Uani ? ? 1.00000 ? ?
O05 -.0035(2) .3772(2) .2935(3) .090(3) Uani ? ? 1.00000 ? ?
H11a .38987 .21259 .37509 .03000 Uiso ? ? 1.00000 ? ?
H11b .46688 .18601 .40718 .03000 Uiso ? ? 1.00000 ? ?
H1131a .17823 .07759 .30783 .05300 Uiso ? ? 1.00000 ? ?
H1131b .19344 .01370 .28448 .05300 Uiso ? ? 1.00000 ? ?
H1131c .19360 .06207 .21284 .05300 Uiso ? ? 1.00000 ? ?
H1141a .30259 -.06698 .29817 .06900 Uiso ? ? 1.00000 ? ?
H1141b .34145 -.05135 .21919 .06900 Uiso ? ? 1.00000 ? ?
H1141c .26166 -.03112 .21630 .06900 Uiso ? ? 1.00000 ? ?
H1151a .50438 -.02197 .38281 .08300 Uiso ? ? 1.00000 ? ?
H1151b .48076 -.02380 .27850 .08300 Uiso ? ? 1.00000 ? ?
H1151c .43974 -.06098 .33811 .08300 Uiso ? ? 1.00000 ? ?
H1161a .52644 .11765 .45076 .05700 Uiso ? ? 1.00000 ? ?
H1161b .54203 .09339 .36041 .05700 Uiso ? ? 1.00000 ? ?
H1161c .53846 .05135 .44096 .05700 Uiso ? ? 1.00000 ? ?
H12a .40806 .30101 .71953 .02900 Uiso ? ? 1.00000 ? ?
H12b .33843 .26509 .72362 .02900 Uiso ? ? 1.00000 ? ?
H122 .38019 .27864 .50318 .02500 Uiso ? ? 1.00000 ? ?
H124 .41516 .16706 .71157 .03300 Uiso ? ? 1.00000 ? ?
H125 .43902 .11504 .57486 .03500 Uiso ? ? 1.00000 ? ?
H13a .15734 .27278 .62001 .03000 Uiso ? ? 1.00000 ? ?
H13b .22959 .25312 .68167 .03000 Uiso ? ? 1.00000 ? ?
H1331a .45604 .39025 .57812 .05300 Uiso ? ? 1.00000 ? ?
H1331b .45675 .35673 .66748 .05300 Uiso ? ? 1.00000 ? ?
H1331c .44596 .42374 .66418 .05300 Uiso ? ? 1.00000 ? ?
H1341a .31642 .49663 .47899 .06700 Uiso ? ? 1.00000 ? ?
H1341b .39185 .46672 .50731 .06700 Uiso ? ? 1.00000 ? ?
H1341c .35904 .50276 .57661 .06700 Uiso ? ? 1.00000 ? ?
H1351a .19407 .49713 .50528 .08500 Uiso ? ? 1.00000 ? ?
H1351b .14135 .45038 .45549 .08500 Uiso ? ? 1.00000 ? ?
H1351c .20921 .46879 .41661 .08500 Uiso ? ? 1.00000 ? ?
H1361a .10428 .37983 .46788 .07000 Uiso ? ? 1.00000 ? ?
H1361b .09671 .36440 .56575 .07000 Uiso ? ? 1.00000 ? ?
H1361c .11029 .31409 .50177 .07000 Uiso ? ? 1.00000 ? ?
H14a .21526 .15695 .30641 .03200 Uiso ? ? 1.00000 ? ?
H14b .27986 .20015 .33066 .03200 Uiso ? ? 1.00000 ? ?
H142 .22809 .26263 .44283 .02800 Uiso ? ? 1.00000 ? ?
H144 .23670 .09161 .49527 .04100 Uiso ? ? 1.00000 ? ?
H145 .21127 .14324 .63067 .04100 Uiso ? ? 1.00000 ? ?
H21a .85578 .29903 .71501 .02800 Uiso ? ? 1.00000 ? ?
H21b .92078 .34045 .74925 .02800 Uiso ? ? 1.00000 ? ?
H2131a .59963 .44716 .62851 .04700 Uiso ? ? 1.00000 ? ?
H2131b .59647 .40801 .71136 .04700 Uiso ? ? 1.00000 ? ?
H2131c .60847 .37933 .62200 .04700 Uiso ? ? 1.00000 ? ?
H2141a .68704 .53216 .81331 .06000 Uiso ? ? 1.00000 ? ?
H2141b .62539 .50462 .74205 .06000 Uiso ? ? 1.00000 ? ?
H2141c .67558 .55201 .71368 .06000 Uiso ? ? 1.00000 ? ?
H2151a .79503 .56930 .77404 .06100 Uiso ? ? 1.00000 ? ?
H2151b .87427 .54928 .77324 .06100 Uiso ? ? 1.00000 ? ?
H2151c .84113 .53931 .85887 .06100 Uiso ? ? 1.00000 ? ?
H2161a .94346 .44988 .84375 .04900 Uiso ? ? 1.00000 ? ?
H2161b .94566 .48411 .75574 .04900 Uiso ? ? 1.00000 ? ?
H2161c .96035 .41766 .75898 .04900 Uiso ? ? 1.00000 ? ?
H22a .97698 .24914 .41136 .03700 Uiso ? ? 1.00000 ? ?
H22b .89941 .26736 .36239 .03700 Uiso ? ? 1.00000 ? ?
H222 .89931 .24502 .59358 .02700 Uiso ? ? 1.00000 ? ?
H224 .94233 .37631 .43588 .03700 Uiso ? ? 1.00000 ? ?
H225 .91453 .41894 .57663 .03600 Uiso ? ? 1.00000 ? ?
H23a .72882 .20696 .33351 .02800 Uiso ? ? 1.00000 ? ?
H23b .79451 .24590 .32296 .02800 Uiso ? ? 1.00000 ? ?
H2331a 1.04668 .14827 .57107 .08000 Uiso ? ? 1.00000 ? ?
H2331b 1.03158 .20987 .53000 .08000 Uiso ? ? 1.00000 ? ?
H2331c 1.05200 .15913 .47096 .08000 Uiso ? ? 1.00000 ? ?
H2341a .96915 .06357 .63336 .10500 Uiso ? ? 1.00000 ? ?
H2341b 1.01822 .06387 .56119 .10500 Uiso ? ? 1.00000 ? ?
H2341c .95503 .01993 .55369 .10500 Uiso ? ? 1.00000 ? ?
H2351a .84818 .00483 .53679 .08700 Uiso ? ? 1.00000 ? ?
H2351b .77429 .01900 .47386 .08700 Uiso ? ? 1.00000 ? ?
H2351c .78964 .04104 .57248 .08700 Uiso ? ? 1.00000 ? ?
H2361a .70202 .08738 .38782 .05100 Uiso ? ? 1.00000 ? ?
H2361b .68723 .15216 .40628 .05100 Uiso ? ? 1.00000 ? ?
H2361c .70054 .10787 .48520 .05100 Uiso ? ? 1.00000 ? ?
H24a .66958 .31492 .64907 .02700 Uiso ? ? 1.00000 ? ?
H24b .74655 .28765 .67785 .02700 Uiso ? ? 1.00000 ? ?
H242 .75564 .22613 .54552 .02400 Uiso ? ? 1.00000 ? ?
H244 .69822 .39189 .48584 .03400 Uiso ? ? 1.00000 ? ?
H245 .72543 .34470 .34647 .03500 Uiso ? ? 1.00000 ? ?
H01 .55539 .26252 .51506 .10300 Uiso ? ? 1.00000 ? ?
H01a .60658 .18539 .53329 .13000 Uiso ? ? 1.00000 ? ?
H01b .58146 .16766 .62173 .13000 Uiso ? ? 1.00000 ? ?
H01c .65157 .20426 .62499 .13000 Uiso ? ? 1.00000 ? ?
H02 .55762 .33577 .31290 .10400 Uiso ? ? 1.00000 ? ?
H02a .52798 .34336 .44418 .11300 Uiso ? ? 1.00000 ? ?
H02b .52776 .41055 .43612 .11300 Uiso ? ? 1.00000 ? ?
H02c .46138 .37470 .38757 .11300 Uiso ? ? 1.00000 ? ?
H03 .00000 .43796 .35449 .14900 Uiso ? ? 1.00000 ? ?
H03a -.06163 .51386 .30538 .12600 Uiso ? ? 1.00000 ? ?
H03b -.06158 .53484 .40311 .12600 Uiso ? ? 1.00000 ? ?
H03c -.09519 .47458 .37252 .12600 Uiso ? ? 1.00000 ? ?

loop_
_atom_site_aniso_label
_atom_site_aniso_U_11
_atom_site_aniso_U_22
_atom_site_aniso_U_33
_atom_site_aniso_U_12
_atom_site_aniso_U_13
_atom_site_aniso_U_23
Br1 .0359(2) .01924(17) .02077(16) .00034(16) .00823(13) .00104(14)
Br2 .0439(2) .02193(18) .02086(16) .00030(17) .00877(14) .00112(15)
Br3 .0264(2) .0511(3) .0419(2) -.00202(19) .00446(16) .0088(2)
Br4 .0239(6) .0409(11) .0949(14) -.0011(4) .0152(7) .0209(7)
Br4' .0320(12) .183(4) .0346(13) -.0201(18) .0108(9) -.0358(19)
C11 .0330(19) .025(2) .0175(16) .0002(15) .0104(14) -.0015(13)
C111 .037(2) .0194(17) .0162(16) .0001(15) .0102(14) .0009(13)
C112 .040(2) .0215(18) .0159(16) .0008(16) .0124(15) .0015(13)
C113 .042(2) .0238(19) .0212(17) -.0033(17) .0125(15) .0006(14)
C1131 .043(2) .032(2) .034(2) -.0086(18) .0084(18) -.0021(17)
C114 .053(3) .0193(18) .028(2) -.0020(18) .0175(18) -.0021(15)
C1141 .060(3) .027(2) .059(3) -.007(2) .021(2) -.012(2)
C115 .043(2) .0215(19) .033(2) .0024(17) .0169(17) .0003(16)
C1151 .059(3) .033(2) .072(3) .009(2) .019(3) -.010(2)
C116 .040(2) .0235(19) .0246(18) .0021(17) .0123(15) .0017(15)
C1161 .038(2) .034(2) .046(2) .0089(19) .0073(18) -.0034(19)
C12 .0255(17) .0260(19) .0156(15) .0036(15) .0040(13) -.0030(13)
N121 .0225(14) .0208(14) .0180(13) .0023(12) .0049(11) .0010(11)
C122 .0223(16) .0206(17) .0161(15) .0009(14) .0046(12) .0010(13)
N123 .0183(13) .0199(14) .0148(13) .0023(11) .0019(10) .0009(11)
C124 .034(2) .028(2) .0183(16) .0066(16) .0040(14) .0074(14)
C125 .037(2) .0224(18) .0240(18) .0089(16) .0059(15) .0061(14)
C13 .0280(18) .0258(19) .0197(16) -.0023(15) .0077(14) -.0011(14)
C131 .0244(17) .0218(18) .0160(14) .0008(14) .0063(12) -.0028(13)
C132 .0266(17) .0218(17) .0135(14) .0021(15) .0059(12) -.0034(14)
C133 .0269(18) .0243(18) .0184(16) -.0013(15) .0080(14) -.0037(14)
C1331 .030(2) .040(2) .034(2) -.0083(18) .0069(16) .0014(18)
C134 .036(2) .0196(18) .0274(18) .0012(16) .0129(15) -.0012(14)
C1341 .053(3) .029(2) .055(3) -.003(2) .016(2) .011(2)
C135 .036(2) .028(2) .0254(18) .0110(17) .0096(15) .0076(15)
C1351 .047(3) .054(3) .070(3) .017(2) .014(2) .035(3)
C136 .0245(18) .030(2) .0241(17) .0063(15) .0043(14) -.0008(15)
C1361 .030(2) .051(3) .051(3) .004(2) -.0030(19) .017(2)
C14 .0326(19) .0239(19) .0179(15) -.0033(15) .0092(13) -.0007(14)
N141 .0195(13) .0204(15) .0188(13) -.0028(11) .0057(11) .0013(11)
C142 .0271(17) .0206(17) .0199(16) -.0019(15) .0065(13) .0015(14)
N143 .0229(14) .0193(14) .0193(13) -.0033(12) .0067(11) .0004(12)
C144 .053(2) .0195(18) .030(2) -.0057(18) .0177(18) .0025(15)
C145 .054(3) .023(2) .029(2) -.0019(17) .0197(18) .0051(15)
C21 .0277(18) .0218(18) .0164(15) -.0040(14) .0055(13) -.0021(13)
C211 .0255(17) .0217(17) .0126(15) -.0032(14) .0053(13) -.0001(13)
C212 .0275(18) .0187(17) .0141(15) -.0044(14) .0074(13) -.0014(12)
C213 .0242(17) .0262(19) .0200(16) -.0024(15) .0074(13) .0032(14)
C2131 .026(2) .031(2) .042(2) -.0015(16) .0098(16) .0010(17)
C214 .033(2) .0190(17) .0222(17) .0004(15) .0108(15) -.0002(14)
C2141 .043(2) .025(2) .050(3) .0036(18) .019(2) -.0039(18)
C215 .035(2) .0191(17) .0215(17) -.0069(15) .0075(15) -.0022(14)
C2151 .048(3) .025(2) .047(2) -.0061(19) .005(2) -.0104(18)
C216 .0269(18) .0210(17) .0181(16) -.0057(14) .0055(13) -.0016(13)
C2161 .034(2) .030(2) .035(2) -.0093(17) .0035(16) -.0056(17)
C22 .0275(19) .045(2) .0195(17) -.0028(17) .0090(14) -.0066(16)
N221 .0203(14) .0226(15) .0183(13) -.0011(12) .0048(10) -.0003(12)
C222 .0230(17) .0252(18) .0183(16) -.0033(14) .0044(13) -.0008(14)
N223 .0195(14) .0312(17) .0178(14) -.0012(12) .0052(11) -.0013(12)
C224 .029(2) .034(2) .029(2) .0010(17) .0123(15) .0079(16)
C225 .030(2) .027(2) .0287(19) -.0020(16) .0113(15) .0045(15)
C23 .0272(17) .0220(17) .0140(15) .0008(15) .0029(13) -.0002(13)
C231 .0290(18) .0227(18) .0124(14) .0057(14) .0066(13) -.0029(12)
C232 .0272(18) .032(2) .0157(16) .0041(16) .0056(14) -.0053(14)
C233 .031(2) .050(3) .0195(17) .0159(18) .0023(15) -.0110(17)
C2331 .032(2) .080(4) .046(3) .018(2) -.0045(19) -.008(3)
C234 .057(3) .035(2) .0205(18) .025(2) .0018(18) -.0019(16)
C2341 .089(4) .056(3) .053(3) .044(3) -.012(3) .005(3)
C235 .059(3) .023(2) .0190(17) .0102(19) .0078(17) -.0007(15)
C2351 .097(4) .030(2) .044(3) .009(3) .016(3) .010(2)
C236 .038(2) .0227(18) .0170(16) .0009(16) .0086(14) -.0052(14)
C2361 .047(2) .031(2) .029(2) -.0107(18) .0119(17) -.0022(16)
C24 .0286(18) .0218(18) .0159(15) -.0067(14) .0066(13) -.0029(13)
N241 .0190(13) .0203(14) .0157(12) .0020(12) .0019(10) .0006(11)
C242 .0250(17) .0187(17) .0154(15) -.0008(14) .0033(13) -.0009(13)
N243 .0208(14) .0183(14) .0165(13) -.0014(11) .0031(11) -.0012(11)
C244 .040(2) .0198(18) .0223(17) .0065(16) .0028(15) .0027(14)
C245 .041(2) .0230(18) .0200(16) .0080(17) .0044(14) .0052(15)
O01 .057(2) .097(3) .052(2) -.022(2) .0103(17) -.008(2)
C01 .059(3) .099(5) .137(6) -.045(3) .059(4) -.087(4)
O02 .094(3) .068(3) .074(3) .006(2) .019(2) .017(2)
C02 .063(4) .108(5) .061(4) -.015(3) .012(3) -.020(3)
O03 .055(2) .108(4) .123(4) .002(2) -.017(2) .048(3)
C03 .056(4) .091(5) .126(6) .016(3) .041(4) .034(4)
O04 .085(3) .075(3) .088(3) -.009(2) .009(2) .002(2)
O05 .075(3) .119(4) .071(3) -.011(3) .005(2) .013(2)

loop_
_geom_bond_atom_site_label_1
_geom_bond_atom_site_label_2
_geom_bond_site_symmetry_1
_geom_bond_site_symmetry_2
_geom_bond_distance
_geom_bond_publ_flag
Br4 Br4' . . .314(8) ?
C11 C111 . . 1.510(5) ?
C11 N121 . . 1.479(4) ?
C11 H11a . . .956 ?
C11 H11b . . .956 ?
C111 C112 . . 1.408(5) ?
C111 C116 . . 1.402(5) ?
C112 C113 . . 1.402(5) ?
C112 C14 . . 1.516(5) ?
C113 C1131 . . 1.503(5) ?
C113 C114 . . 1.414(5) ?
C1131 H1131a . . .953 ?
C1131 H1131b . . .955 ?
C1131 H1131c . . .954 ?
C114 C1141 . . 1.518(5) ?
C114 C115 . . 1.394(5) ?
C1141 H1141a . . .951 ?
C1141 H1141b . . .950 ?
C1141 H1141c . . .958 ?
C115 C1151 . . 1.519(6) ?
C115 C116 . . 1.401(5) ?
C1151 H1151a . . .959 ?
C1151 H1151b . . .942 ?
C1151 H1151c . . .965 ?
C116 C1161 . . 1.517(5) ?
C1161 H1161a . . .951 ?
C1161 H1161b . . .960 ?
C1161 H1161c . . .957 ?
C12 N123 . . 1.481(4) ?
C12 C132 . . 1.513(4) ?
C12 H12a . . .952 ?
C12 H12b . . .962 ?
N121 C122 . . 1.323(4) ?
N121 C125 . . 1.379(4) ?
C122 N123 . . 1.330(4) ?
C122 H122 . . .957 ?
N123 C124 . . 1.371(4) ?
C124 C125 . . 1.351(5) ?
C124 H124 . . .961 ?
C125 H125 . . .962 ?
C13 C131 . . 1.510(5) ?
C13 N141 . . 1.492(4) ?
C13 H13a . . .957 ?
C13 H13b . . .954 ?
C131 C132 . . 1.406(4) ?
C131 C136 . . 1.403(5) ?
C132 C133 . . 1.396(5) ?
C133 C1331 . . 1.518(5) ?
C133 C134 . . 1.398(5) ?
C1331 H1331a . . .954 ?
C1331 H1331b . . .958 ?
C1331 H1331c . . .956 ?
C134 C1341 . . 1.511(6) ?
C134 C135 . . 1.392(5) ?
C1341 H1341a . . .951 ?
C1341 H1341b . . .965 ?
C1341 H1341c . . .954 ?
C135 C1351 . . 1.512(6) ?
C135 C136 . . 1.407(5) ?
C1351 H1351a . . .960 ?
C1351 H1351b . . .949 ?
C1351 H1351c . . .954 ?
C136 C1361 . . 1.525(5) ?
C1361 H1361a . . .949 ?
C1361 H1361b . . .961 ?
C1361 H1361c . . .953 ?
C14 N143 . . 1.489(4) ?
C14 H14a . . .956 ?
C14 H14b . . .952 ?
N141 C142 . . 1.330(4) ?
N141 C145 . . 1.367(5) ?
C142 N143 . . 1.332(4) ?
C142 H142 . . .957 ?
N143 C144 . . 1.371(5) ?
C144 C145 . . 1.352(6) ?
C144 H144 . . .959 ?
C145 H145 . . .956 ?
C21 C211 . . 1.507(5) ?
C21 N221 . . 1.480(4) ?
C21 H21a . . .958 ?
C21 H21b . . .959 ?
C211 C212 . . 1.413(4) ?
C211 C216 . . 1.404(5) ?
C212 C213 . . 1.394(5) ?
C212 C24 . . 1.514(4) ?
C213 C2131 . . 1.519(5) ?
C213 C214 . . 1.410(5) ?
C2131 H2131a . . .963 ?
C2131 H2131b . . .945 ?
C2131 H2131c . . .954 ?
C214 C2141 . . 1.513(5) ?
C214 C215 . . 1.399(5) ?
C2141 H2141a . . .957 ?
C2141 H2141b . . .958 ?
C2141 H2141c . . .952 ?
C215 C2151 . . 1.510(5) ?
C215 C216 . . 1.406(5) ?
C2151 H2151a . . .953 ?
C2151 H2151b . . .952 ?
C2151 H2151c . . .953 ?
C216 C2161 . . 1.506(5) ?
C2161 H2161a . . .952 ?
C2161 H2161b . . .961 ?
C2161 H2161c . . .955 ?
C22 N223 . . 1.494(5) ?
C22 C232 . . 1.508(5) ?
C22 H22a . . .960 ?
C22 H22b . . .950 ?
N221 C222 . . 1.324(4) ?
N221 C225 . . 1.376(5) ?
C222 N223 . . 1.336(4) ?
C222 H222 . . .964 ?
N223 C224 . . 1.380(5) ?
C224 C225 . . 1.346(5) ?
C224 H224 . . .961 ?
C225 H225 . . .964 ?
C23 C231 . . 1.507(4) ?
C23 N241 . . 1.481(4) ?
C23 H23a . . .953 ?
C23 H23b . . .960 ?
C231 C232 . . 1.407(5) ?
C231 C236 . . 1.399(5) ?
C232 C233 . . 1.406(5) ?
C233 C2331 . . 1.528(6) ?
C233 C234 . . 1.395(6) ?
C2331 H2331a . . .942 ?
C2331 H2331b . . .965 ?
C2331 H2331c . . .956 ?
C234 C2341 . . 1.514(6) ?
C234 C235 . . 1.390(6) ?
C2341 H2341a . . .943 ?
C2341 H2341b . . .964 ?
C2341 H2341c . . .958 ?
C235 C2351 . . 1.512(6) ?
C235 C236 . . 1.400(5) ?
C2351 H2351a . . .943 ?
C2351 H2351b . . .968 ?
C2351 H2351c . . .963 ?
C236 C2361 . . 1.511(5) ?
C2361 H2361a . . .956 ?
C2361 H2361b . . .952 ?
C2361 H2361c . . .953 ?
C24 N243 . . 1.483(4) ?
C24 H24a . . .954 ?
C24 H24b . . .960 ?
N241 C242 . . 1.328(4) ?
N241 C245 . . 1.370(4) ?
C242 N243 . . 1.331(4) ?
C242 H242 . . .960 ?
N243 C244 . . 1.374(4) ?
C244 C245 . . 1.350(5) ?
C244 H244 . . .966 ?
C245 H245 . . .963 ?
O01 C01 . . 1.447(8) ?
O01 H01 . . 1.142 ?
C01 H01a . . .942 ?
C01 H01b . . .973 ?
C01 H01c . . .960 ?
O02 C02 . . 1.410(8) ?
O02 H02 . . .894 ?
C02 H02a . . .972 ?
C02 H02b . . .945 ?
C02 H02c . . .949 ?
O03 C03 . . 1.373(7) ?
O03 H03 . . 1.110 ?
C03 H03a . . .956 ?
C03 H03b . . .957 ?
C03 H03c . . .958 ?
